data_2104156
loop_
_publ_author_name
'Maley, Iain J.'
'Brown, Daniel H.'
'Ibberson, Richard M.'
'Pulham, Colin R.'

_publ_section_title
;
 Solid-state structures of the covalent hydrides germane and stannane
;
_journal_issue 3
_journal_name_full 'Acta Crystallographica Section B'
_journal_page_first 312
_journal_page_last 317
_journal_paper_doi 10.1107/S0108768108010379
_journal_volume 64
_journal_year 2008
_chemical_formula_moiety 'D4  Sn'
_chemical_formula_sum 'D4 Sn'
_chemical_formula_weight 126.75
_chemical_melting_point 123
_chemical_name_common stannane
_chemical_name_systematic
;
perdeuterostannane
;
_space_group_IT_number 15
_symmetry_cell_setting monoclinic
_symmetry_space_group_name_Hall '-C 2yc'
_symmetry_space_group_name_H-M 'C 1 2/c 1'
_cell_angle_alpha 90.0
_cell_angle_beta 119.2882(10)
_cell_angle_gamma 90.0
_cell_formula_units_Z 4
_cell_length_a 8.87431(14)
_cell_length_b 4.54743(7)
_cell_length_c 8.75705(12)
_cell_measurement_temperature 5
_cell_volume 308.219(9)
_computing_cell_refinement 'TOPAS-Academic (Coehlo)'
_computing_data_collection 'ISIS instrument control program (ICP)'
_computing_data_reduction 'Standard HRPD normalisation routines'
_computing_structure_refinement TOPAS
_diffrn_measurement_device_type HRPD
_diffrn_radiation_probe neutron
_diffrn_radiation_type 'time-of-flight neutron'
_diffrn_radiation_wavelength 1.24-5.36
_exptl_crystal_density_diffrn 2.731
_refine_diff_density_max 0.149
_refine_diff_density_min -0.104
_refine_ls_goodness_of_fit_all 2.03
_refine_ls_hydrogen_treatment refall
_refine_ls_matrix_type full
_refine_ls_number_constraints 0
_refine_ls_number_parameters 35
_refine_ls_number_restraints 0
_refine_ls_shift/su_max 0.02
_refine_ls_shift/su_mean 0.00
_refine_ls_weighting_scheme sigma
_cod_data_source_file ws5063.cif
_cod_data_source_block SnD4_5K
_cod_depositor_comments
;
The following automatic conversions were performed:
'_geom_bond_publ_flag' value 'N' changed to 'n' according to
'/home/saulius/struct/CIF-dictionaries/cif_core.dic' dictionary named
'cif_core.dic' version 2.4.1 from 2010-06-29 (4
times).

'_geom_angle_publ_flag' value 'N' changed to 'n' according to
'/home/saulius/struct/CIF-dictionaries/cif_core.dic' dictionary named
'cif_core.dic' version 2.4.1 from 2010-06-29 (6 times).

Automatic conversion script
Id: cif_fix_enum 1527 2010-12-29 10:47:43Z saulius 

The following automatic conversions were performed:

'_geom_bond_publ_flag' value 'N' changed to 'n' according to
/home/saulius/struct/CIF-dictionaries/cif_core.dic dictionary named
'cif_core.dic' version 2.4.1 from 2010-06-29 (4
times).

'_geom_angle_publ_flag' value 'N' changed to 'n' according
to /home/saulius/struct/CIF-dictionaries/cif_core.dic dictionary
named 'cif_core.dic' version 2.4.1 from 2010-06-29 (6 times).

Automatic conversion script
Id: cif_fix_values 1715 2011-07-08 13:25:40Z adriana 
;
_cod_original_cell_volume 308.220(10)
_cod_original_sg_symbol_Hall '-C 2yc '
_cod_original_sg_symbol_H-M C2/c
_cod_original_formula_sum 'D4  Sn'
_cod_database_code 2104156

loop_
_symmetry_equiv_pos_site_id
_symmetry_equiv_pos_as_xyz
1 +x,+y,+z
2 -x,+y,-z+1/2
-1 -x,-y,-z
-2 +x,-y,+z+1/2
101 +x+1/2,+y+1/2,+z
102 -x+1/2,+y+1/2,-z+1/2
-101 -x+1/2,-y+1/2,-z
-102 +x+1/2,-y+1/2,+z+1/2

loop_
_atom_site_type_symbol
_atom_site_label
_atom_site_fract_x
_atom_site_fract_y
_atom_site_fract_z
_atom_site_U_iso_or_equiv
_atom_site_thermal_displace_type
_atom_site_occupancy
Sn Sn 0.5 0.4258(5) 0.25 0.0049(8) Uiso 1.0
D D1 0.3237(3) 0.6461(4) 0.1965(4) 0.0302(8) Uiso 1.0
D D2 0.5351(3) 0.2142(5) 0.4235(3) 0.0276(8) Uiso 1.0

loop_
_atom_type_symbol
_atom_type_scat_source
Sn International_Tables_Vol_C
D International_Tables_Vol_C

loop_
_geom_angle_atom_site_label_1
_geom_angle_atom_site_label_2
_geom_angle_atom_site_label_3
_geom_angle_site_symmetry_1
_geom_angle_site_symmetry_3
_geom_angle
_geom_angle_publ_flag
D1 Sn D1 1_555 2_655 108.7(2) n
D1 Sn D2 1_555 1_555 108.63(14) n
D1 Sn D2 1_555 2_655 110.07(11) n
D1 Sn D2 2_655 1_555 110.07(11) n
D1 Sn D2 2_655 2_655 108.63(14) n
D2 Sn D2 1_555 2_655 110.7(2) n

loop_
_geom_bond_atom_site_label_1
_geom_bond_atom_site_label_2
_geom_bond_site_symmetry_2
_geom_bond_distance
_geom_bond_publ_flag
Sn D1 1_555 1.719(3) n
Sn D1 2_655 1.719(3) n
Sn D2 1_555 1.693(3) n
Sn D2 2_655 1.693(3) n
